data_2229777
loop_
_publ_author_name
'Elmuradov, Burkhon Zh.'
'Bozorov, Khurshed A.'
'Okmanov, Rasul Ya.'
'Tashkhodjaev, Bakhodir'
'Shakhidoyatov, Khusnutdin M.'

_publ_section_title
;
 2-Methyl-4-oxo-6,7,8,9-tetrahydrothieno[2',3':4,5]pyrimidino[1,2-<i>a</i>]pyridine-3-carboxylic
 acid
;
_journal_coeditor_code NK2082
_journal_issue 4
_journal_name_full 'Acta Crystallographica Section E'
_journal_page_first o824
_journal_paper_doi 10.1107/S1600536811007902
_journal_volume 67
_journal_year 2011
_chemical_formula_iupac 'C12 H12 N2 O3 S'
_chemical_formula_moiety 'C12 H12 N2 O3 S'
_chemical_formula_sum 'C12 H12 N2 O3 S'
_chemical_formula_weight 264.30
_chemical_name_systematic
;
2-Methyl-4-oxo-6,7,8,9-tetrahydrothieno[2',3':4,5]pyrimidino[1,2-
<i>a</i>]pyridine-3-carboxylic acid
;
_space_group_IT_number 14
_symmetry_cell_setting monoclinic
_symmetry_space_group_name_Hall '-P 2yn'
_symmetry_space_group_name_H-M 'P 1 21/n 1'
_atom_sites_solution_hydrogens geom
_atom_sites_solution_primary direct
_atom_sites_solution_secondary difmap
_audit_creation_method SHELXL-97
_cell_angle_alpha 90.00
_cell_angle_beta 96.93(3)
_cell_angle_gamma 90.00
_cell_formula_units_Z 8
_cell_length_a 7.2550(15)
_cell_length_b 20.506(4)
_cell_length_c 15.824(3)
_cell_measurement_reflns_used 12
_cell_measurement_temperature 296(2)
_cell_measurement_theta_max 20
_cell_measurement_theta_min 10
_cell_volume 2337.0(8)
_computing_cell_refinement 'STADI4 (Stoe & Cie, 1997)'
_computing_data_collection 'STADI4 (Stoe & Cie, 1997)'
_computing_data_reduction 'X-RED  (Stoe & Cie, 1997)'
_computing_molecular_graphics 'SHELXTL (Sheldrick, 2008)'
_computing_publication_material 'publCIF (Westrip, 2010)'
_computing_structure_refinement 'SHELXL97 (Sheldrick, 2008)'
_computing_structure_solution 'SHELXS97 (Sheldrick, 2008)'
_diffrn_ambient_temperature 296(2)
_diffrn_measured_fraction_theta_full 0.989
_diffrn_measured_fraction_theta_max 0.989
_diffrn_measurement_device_type 'Stoe STADI4 diffractometer'
_diffrn_measurement_method
;
Scan width (omega) = 1.56 - 1.80, scan ratio 2theta:omega = 1.00
  I(Net) and sigma(I) calculated according to Blessing (1987)
;
_diffrn_radiation_monochromator graphite
_diffrn_radiation_source 'fine-focus sealed tube'
_diffrn_radiation_type CuK\a
_diffrn_radiation_wavelength 1.54184
_diffrn_reflns_av_R_equivalents 0.0471
_diffrn_reflns_av_sigmaI/netI 0.0382
_diffrn_reflns_limit_h_max 8
_diffrn_reflns_limit_h_min -8
_diffrn_reflns_limit_k_max 23
_diffrn_reflns_limit_k_min 0
_diffrn_reflns_limit_l_max 17
_diffrn_reflns_limit_l_min 0
_diffrn_reflns_number 4297
_diffrn_reflns_theta_full 59.99
_diffrn_reflns_theta_max 59.99
_diffrn_reflns_theta_min 3.54
_diffrn_standards_decay_% 4.7
_diffrn_standards_interval_time 60
_diffrn_standards_number 3
_exptl_absorpt_coefficient_mu 2.504
_exptl_absorpt_correction_T_max 0.6872
_exptl_absorpt_correction_T_min 0.3463
_exptl_absorpt_correction_type psi-scan
_exptl_absorpt_process_details
;
(Blessing, 1987)
;
_exptl_crystal_colour yellow
_exptl_crystal_density_diffrn 1.502
_exptl_crystal_density_method 'not measured'
_exptl_crystal_description prism
_exptl_crystal_F_000 1104
_exptl_crystal_size_max 0.60
_exptl_crystal_size_mid 0.40
_exptl_crystal_size_min 0.15
_refine_diff_density_max 0.204
_refine_diff_density_min -0.278
_refine_ls_extinction_coef 0.0018(3)
_refine_ls_extinction_expression Fc^*^=kFc[1+0.001xFc^2^\l^3^/sin(2\q)]^-1/4^
_refine_ls_extinction_method SHELXL
_refine_ls_goodness_of_fit_ref 1.103
_refine_ls_hydrogen_treatment mixed
_refine_ls_matrix_type full
_refine_ls_number_parameters 348
_refine_ls_number_reflns 3438
_refine_ls_number_restraints 23
_refine_ls_restrained_S_all 1.104
_refine_ls_R_factor_all 0.0960
_refine_ls_R_factor_gt 0.0625
_refine_ls_shift/su_max 0.000
_refine_ls_shift/su_mean 0.000
_refine_ls_structure_factor_coef Fsqd
_refine_ls_weighting_details 'calc w=1/[\s^2^(Fo^2^)+(0.0601P)^2^+2.3488P] where P=(Fo^2^+2Fc^2^)/3'
_refine_ls_weighting_scheme calc
_refine_ls_wR_factor_gt 0.1428
_refine_ls_wR_factor_ref 0.1685
_reflns_number_gt 2420
_reflns_number_total 3438
_reflns_threshold_expression I>2\s(I)
_cod_data_source_file nk2082.cif
_cod_data_source_block I
_cod_original_sg_symbol_H-M 'P 21/n'
_cod_database_code 2229777
_cod_database_fobs_code 2229777

loop_
_symmetry_equiv_pos_as_xyz
'x, y, z'
'-x+1/2, y+1/2, -z+1/2'
'-x, -y, -z'
'x-1/2, -y-1/2, z-1/2'

loop_
_atom_site_type_symbol
_atom_site_label
_atom_site_fract_x
_atom_site_fract_y
_atom_site_fract_z
_atom_site_U_iso_or_equiv
_atom_site_adp_type
_atom_site_calc_flag
_atom_site_refinement_flags
_atom_site_occupancy
_atom_site_disorder_assembly
_atom_site_disorder_group
S S1 0.04758(17) 0.79444(6) 0.42793(7) 0.0671(4) Uani d . 1 . .
O O1 0.2734(6) 0.78157(17) 0.7344(2) 0.0980(12) Uani d . 1 . .
O O2 0.3136(6) 0.66799(17) 0.6820(3) 0.0995(13) Uani d D 1 . .
H H2O 0.304(9) 0.7074(15) 0.701(4) 0.119 Uiso d D 1 . .
O O3 0.2595(6) 0.61070(18) 0.5666(3) 0.1034(13) Uani d . 1 . .
N N5 0.1590(6) 0.87759(18) 0.6804(2) 0.0722(11) Uani d D 1 . .
N N10 0.0491(5) 0.89415(17) 0.5367(2) 0.0619(10) Uani d . 1 . .
C C2 0.1269(6) 0.7205(2) 0.4683(3) 0.0651(12) Uani d . 1 . .
C C3 0.1810(6) 0.7225(2) 0.5538(3) 0.0580(11) Uani d . 1 . .
C C3A 0.1573(5) 0.7869(2) 0.5876(2) 0.0538(10) Uani d . 1 . .
C C4 0.2008(7) 0.8123(2) 0.6711(3) 0.0680(13) Uani d . 1 . .
C C6 0.2045(12) 0.9053(3) 0.7664(3) 0.132(3) Uani d D 1 . .
H H6A 0.1358 0.8810 0.8048 0.159 Uiso calc R 1 . .
H H6B 0.3354 0.8977 0.7841 0.159 Uiso calc R 1 . .
C C7 0.1711(14) 0.9690(3) 0.7773(4) 0.146(3) Uani d D 1 . .
H H7A 0.2672 0.9851 0.8202 0.175 Uiso calc R 1 . .
H H7B 0.0546 0.9722 0.8013 0.175 Uiso calc R 1 . .
C C8 0.1608(11) 1.0132(3) 0.7067(4) 0.114(2) Uani d D 1 . .
H H8A 0.2849 1.0221 0.6927 0.136 Uiso calc R 1 . .
H H8B 0.1070 1.0542 0.7223 0.136 Uiso calc R 1 . .
C C9 0.0451(9) 0.9853(2) 0.6305(4) 0.0967(18) Uani d D 1 . .
H H9A -0.0848 0.9889 0.6388 0.116 Uiso calc R 1 . .
H H9B 0.0642 1.0110 0.5809 0.116 Uiso calc R 1 . .
C C9A 0.0868(7) 0.9159(2) 0.6132(3) 0.0679(12) Uani d D 1 . .
C C10A 0.0859(6) 0.8302(2) 0.5262(2) 0.0533(10) Uani d . 1 . .
C C11 0.1308(8) 0.6661(3) 0.4061(3) 0.0911(17) Uani d . 1 . .
H H11A 0.2570 0.6528 0.4036 0.137 Uiso calc R 1 . .
H H11B 0.0770 0.6804 0.3509 0.137 Uiso calc R 1 . .
H H11C 0.0610 0.6299 0.4239 0.137 Uiso calc R 1 . .
C C12 0.2532(7) 0.6630(3) 0.6007(4) 0.0745(14) Uani d . 1 . .
S S51 0.54855(18) 0.78491(7) 0.40855(7) 0.0753(4) Uani d . 1 . .
O O51 0.7745(6) 0.74580(18) 0.71060(19) 0.0938(12) Uani d . 1 . .
O O52 0.7039(7) 0.8660(2) 0.7032(3) 0.1067(14) Uani d D 1 A .
H H52O 0.756(9) 0.8281(18) 0.715(4) 0.129 Uiso d D 1 . .
O O53 0.5648(7) 0.9368(2) 0.6164(3) 0.1136(15) Uani d . 1 A .
N N55 0.7534(5) 0.65997(19) 0.6203(2) 0.0672(10) Uani d D 1 . .
N N60 0.6566(5) 0.66871(19) 0.4739(2) 0.0684(10) Uani d . 1 . .
C C52 0.5490(6) 0.8492(2) 0.4774(3) 0.0683(13) Uani d . 1 . .
C C53A 0.6617(5) 0.7637(2) 0.5653(2) 0.0535(10) Uani d . 1 . .
C C53 0.6134(6) 0.8322(2) 0.5592(3) 0.0615(11) Uani d . 1 A .
C C54 0.7323(6) 0.7256(2) 0.6369(3) 0.0642(12) Uani d . 1 . .
C C56 0.792(9) 0.6213(13) 0.7004(13) 0.089(7) Uani d PD 0.468(14) A 1
H H56A 0.9111 0.6347 0.7298 0.106 Uiso calc PR 0.468(14) A 1
H H56B 0.6979 0.6312 0.7370 0.106 Uiso calc PR 0.468(14) A 1
C C57 0.795(7) 0.5546(14) 0.6872(16) 0.138(8) Uani d PD 0.468(14) A 1
H H57A 0.6742 0.5381 0.6969 0.166 Uiso calc PR 0.468(14) A 1
H H57B 0.8840 0.5366 0.7319 0.166 Uiso calc PR 0.468(14) A 1
C C58 0.838(3) 0.5262(9) 0.6076(14) 0.104(4) Uani d PD 0.468(14) A 1
H H58A 0.8013 0.4807 0.6053 0.125 Uiso calc PR 0.468(14) A 1
H H58B 0.9703 0.5285 0.6050 0.125 Uiso calc PR 0.468(14) A 1
C C59 0.737(8) 0.5619(7) 0.5322(15) 0.107(3) Uani d PD 0.468(14) A 1
H H59A 0.8012 0.5534 0.4832 0.129 Uiso calc PR 0.468(14) A 1
H H59B 0.6134 0.5432 0.5203 0.129 Uiso calc PR 0.468(14) A 1
C C56' 0.832(7) 0.6170(11) 0.6917(12) 0.089(7) Uani d PD 0.532(14) A 2
H H56C 0.9576 0.6318 0.7108 0.106 Uiso calc PR 0.532(14) A 2
H H56D 0.7597 0.6230 0.7387 0.106 Uiso calc PR 0.532(14) A 2
C C57' 0.840(6) 0.5505(13) 0.6745(15) 0.138(8) Uani d PD 0.532(14) A 2
H H57C 0.8124 0.5275 0.7251 0.166 Uiso calc PR 0.532(14) A 2
H H57D 0.9668 0.5401 0.6665 0.166 Uiso calc PR 0.532(14) A 2
C C58' 0.719(3) 0.5234(7) 0.6019(12) 0.104(4) Uani d PD 0.532(14) A 2
H H58C 0.5906 0.5249 0.6130 0.125 Uiso calc PR 0.532(14) A 2
H H58D 0.7519 0.4782 0.5932 0.125 Uiso calc PR 0.532(14) A 2
C C59' 0.744(7) 0.5631(6) 0.5233(13) 0.107(3) Uani d PD 0.532(14) A 2
H H59C 0.8676 0.5563 0.5077 0.129 Uiso calc PR 0.532(14) A 2
H H59D 0.6549 0.5490 0.4762 0.129 Uiso calc PR 0.532(14) A 2
C C59A 0.7158(7) 0.6339(2) 0.5402(3) 0.0706(13) Uani d D 1 A .
C C60A 0.6315(6) 0.7326(2) 0.4885(3) 0.0587(11) Uani d . 1 A .
C C61 0.4852(9) 0.9139(3) 0.4415(4) 0.0991(19) Uani d . 1 . .
H H61A 0.3715 0.9259 0.4628 0.149 Uiso calc R 1 . .
H H61B 0.4649 0.9112 0.3805 0.149 Uiso calc R 1 . .
H H61C 0.5783 0.9462 0.4582 0.149 Uiso calc R 1 . .
C C62 0.6225(8) 0.8821(3) 0.6276(4) 0.0836(15) Uani d . 1 . .

loop_
_atom_site_aniso_label
_atom_site_aniso_U_11
_atom_site_aniso_U_22
_atom_site_aniso_U_33
_atom_site_aniso_U_12
_atom_site_aniso_U_13
_atom_site_aniso_U_23
S1 0.0690(8) 0.0763(8) 0.0541(6) 0.0001(6) 0.0000(5) 0.0014(6)
O1 0.138(3) 0.083(2) 0.064(2) 0.010(2) -0.025(2) 0.0097(18)
O2 0.132(3) 0.069(2) 0.091(3) 0.012(2) -0.014(2) 0.020(2)
O3 0.135(4) 0.062(2) 0.114(3) 0.012(2) 0.018(2) 0.004(2)
N5 0.094(3) 0.060(2) 0.058(2) 0.001(2) -0.009(2) -0.0030(18)
N10 0.065(2) 0.056(2) 0.062(2) 0.0013(18) -0.0050(18) 0.0081(18)
C2 0.062(3) 0.065(3) 0.068(3) -0.006(2) 0.011(2) -0.007(2)
C3 0.051(3) 0.056(3) 0.069(3) -0.001(2) 0.012(2) 0.004(2)
C3A 0.050(2) 0.056(3) 0.054(2) -0.004(2) 0.0020(18) 0.006(2)
C4 0.076(3) 0.066(3) 0.058(3) -0.004(2) -0.004(2) 0.006(2)
C6 0.230(9) 0.094(5) 0.064(4) 0.010(5) -0.022(4) -0.022(3)
C7 0.252(11) 0.097(5) 0.089(5) -0.004(6) 0.016(5) -0.026(4)
C8 0.164(7) 0.083(4) 0.097(4) -0.021(4) 0.030(4) -0.023(4)
C9 0.115(5) 0.058(3) 0.112(4) 0.006(3) -0.008(4) -0.001(3)
C9A 0.072(3) 0.055(3) 0.074(3) 0.002(2) -0.003(2) 0.002(2)
C10A 0.048(2) 0.056(3) 0.055(2) -0.003(2) 0.0022(18) 0.003(2)
C11 0.100(4) 0.091(4) 0.083(4) 0.001(3) 0.010(3) -0.018(3)
C12 0.071(3) 0.061(3) 0.093(4) -0.004(3) 0.014(3) 0.011(3)
S51 0.0716(8) 0.0943(10) 0.0577(7) 0.0027(7) -0.0013(6) 0.0137(6)
O51 0.132(3) 0.094(3) 0.0509(19) -0.001(2) -0.0072(19) 0.0014(18)
O52 0.162(4) 0.082(3) 0.076(3) -0.003(3) 0.016(3) -0.009(2)
O53 0.153(4) 0.072(3) 0.121(3) 0.013(3) 0.041(3) -0.002(2)
N55 0.072(3) 0.067(3) 0.062(2) -0.003(2) 0.0049(19) 0.0116(19)
N60 0.075(3) 0.068(3) 0.062(2) -0.006(2) 0.0056(19) -0.008(2)
C52 0.058(3) 0.078(3) 0.070(3) 0.002(2) 0.014(2) 0.014(2)
C53A 0.047(2) 0.062(3) 0.052(2) -0.006(2) 0.0081(19) 0.005(2)
C53 0.055(3) 0.066(3) 0.066(3) -0.007(2) 0.019(2) 0.000(2)
C54 0.063(3) 0.073(3) 0.056(3) -0.007(2) 0.008(2) 0.004(2)
C56 0.105(19) 0.086(5) 0.074(5) 0.014(6) 0.009(7) 0.031(4)
C57 0.202(19) 0.090(6) 0.116(9) 0.012(8) -0.011(10) 0.030(6)
C58 0.107(10) 0.064(4) 0.138(7) 0.019(9) 0.005(12) 0.012(5)
C59 0.147(7) 0.059(4) 0.120(6) 0.002(4) 0.030(6) -0.002(4)
C56' 0.105(19) 0.086(5) 0.074(5) 0.014(6) 0.009(7) 0.031(4)
C57' 0.202(19) 0.090(6) 0.116(9) 0.012(8) -0.011(10) 0.030(6)
C58' 0.107(10) 0.064(4) 0.138(7) 0.019(9) 0.005(12) 0.012(5)
C59' 0.147(7) 0.059(4) 0.120(6) 0.002(4) 0.030(6) -0.002(4)
C59A 0.073(3) 0.064(3) 0.075(3) -0.004(2) 0.009(3) -0.001(3)
C60A 0.047(2) 0.075(3) 0.054(2) -0.003(2) 0.0043(19) 0.004(2)
C61 0.107(5) 0.085(4) 0.108(4) 0.012(3) 0.024(3) 0.039(3)
C62 0.090(4) 0.080(4) 0.085(4) -0.013(3) 0.027(3) 0.005(3)

loop_
_atom_type_symbol
_atom_type_description
_atom_type_scat_dispersion_real
_atom_type_scat_dispersion_imag
_atom_type_scat_source
C C 0.0181 0.0091 'International Tables Vol C Tables 4.2.6.8 and 6.1.1.4'
H H 0.0000 0.0000 'International Tables Vol C Tables 4.2.6.8 and 6.1.1.4'
N N 0.0311 0.0180 'International Tables Vol C Tables 4.2.6.8 and 6.1.1.4'
O O 0.0492 0.0322 'International Tables Vol C Tables 4.2.6.8 and 6.1.1.4'
S S 0.3331 0.5567 'International Tables Vol C Tables 4.2.6.8 and 6.1.1.4'

loop_
_geom_angle_atom_site_label_1
_geom_angle_atom_site_label_2
_geom_angle_atom_site_label_3
_geom_angle_site_symmetry_1
_geom_angle_site_symmetry_3
_geom_angle
_geom_angle_publ_flag
C10A S1 C2 . . 91.7(2) ?
C12 O2 H2O . . 113(4) ?
C9A N5 C4 . . 122.6(4) ?
C9A N5 C6 . . 121.0(4) ?
C4 N5 C6 . . 116.4(4) ?
C9A N10 C10A . . 115.4(4) ?
C3 C2 C11 . . 130.6(5) ?
C3 C2 S1 . . 112.8(3) ?
C11 C2 S1 . . 116.6(4) ?
C2 C3 C3A . . 111.1(4) ?
C2 C3 C12 . . 120.8(4) ?
C3A C3 C12 . . 128.0(4) ?
C10A C3A C4 . . 116.4(4) ?
C10A C3A C3 . . 112.5(4) ?
C4 C3A C3 . . 131.0(4) ?
O1 C4 N5 1 . 118.8(4) ?
O1 C4 N5 . . 118.8(4) ?
O1 C4 C3A 1 . 126.0(4) ?
O1 C4 C3A . . 126.0(4) ?
N5 C4 C3A . . 115.2(4) ?
C7 C6 N5 . . 118.0(6) ?
C7 C6 H6A . . 107.8 ?
N5 C6 H6A . . 107.8 ?
C7 C6 H6B . . 107.8 ?
N5 C6 H6B . . 107.8 ?
H6A C6 H6B . . 107.1 ?
C6 C7 C8 . . 120.6(6) ?
C6 C7 H7A . . 107.2 ?
C8 C7 H7A . . 107.2 ?
C6 C7 H7B . . 107.2 ?
C8 C7 H7B . . 107.2 ?
H7A C7 H7B . . 106.8 ?
C7 C8 C9 . . 110.9(5) ?
C7 C8 H8A . . 109.5 ?
C9 C8 H8A . . 109.5 ?
C7 C8 H8B . . 109.5 ?
C9 C8 H8B . . 109.5 ?
H8A C8 H8B . . 108.1 ?
C9A C9 C8 . . 114.1(5) ?
C9A C9 H9A . . 108.7 ?
C8 C9 H9A . . 108.7 ?
C9A C9 H9B . . 108.7 ?
C8 C9 H9B . . 108.7 ?
H9A C9 H9B . . 107.6 ?
N10 C9A N5 . . 123.2(4) ?
N10 C9A C9 . . 118.6(4) ?
N5 C9A C9 . . 118.2(4) ?
N10 C10A C3A . . 127.2(4) ?
N10 C10A S1 . . 121.0(3) ?
C3A C10A S1 . . 111.8(3) ?
C2 C11 H11A . . 109.5 ?
C2 C11 H11B . . 109.5 ?
H11A C11 H11B . . 109.5 ?
C2 C11 H11C . . 109.5 ?
H11A C11 H11C . . 109.5 ?
H11B C11 H11C . . 109.5 ?
O3 C12 O2 . . 118.8(5) ?
O3 C12 C3 . . 122.5(5) ?
O2 C12 C3 . . 118.7(5) ?
C52 S51 C60A . . 92.2(2) ?
C62 O52 H52O . . 124(3) ?
C59A N55 C54 . . 122.7(4) ?
C59A N55 C56 . . 124.9(12) ?
C54 N55 C56 . . 111.7(12) ?
C59A N55 C56' . . 119.0(10) ?
C54 N55 C56' . . 118.2(10) ?
C59A N60 C60A . . 115.8(4) ?
C53 C52 C61 . . 129.8(5) ?
C53 C52 S51 . . 112.4(4) ?
C61 C52 S51 . . 117.8(4) ?
C60A C53A C54 . . 117.1(4) ?
C60A C53A C53 . . 112.4(4) ?
C54 C53A C53 . . 130.5(4) ?
C52 C53 C53A . . 111.3(4) ?
C52 C53 C62 . . 119.6(5) ?
C53A C53 C62 . . 129.1(4) ?
O51 C54 N55 1 . 118.9(4) ?
O51 C54 N55 . . 118.9(4) ?
O51 C54 C53A 1 . 126.1(5) ?
O51 C54 C53A . . 126.1(5) ?
N55 C54 C53A . . 115.0(4) ?
C57 C56 N55 . . 114(2) ?
C57 C56 H56A . . 108.8 ?
N55 C56 H56A . . 108.8 ?
C57 C56 H56B . . 108.8 ?
N55 C56 H56B . . 108.8 ?
H56A C56 H56B . . 107.7 ?
C56 C57 C58 . . 122(3) ?
C56 C57 H57A . . 106.8 ?
C58 C57 H57A . . 106.8 ?
C56 C57 H57B . . 106.8 ?
C58 C57 H57B . . 106.8 ?
H57A C57 H57B . . 106.6 ?
C57 C58 C59 . . 110.9(19) ?
C57 C58 H58A . . 109.5 ?
C59 C58 H58A . . 109.5 ?
C57 C58 H58B . . 109.5 ?
C59 C58 H58B . . 109.5 ?
H58A C58 H58B . . 108.0 ?
C59A C59 C58 . . 117.1(17) ?
C59A C59 H59A . . 108.0 ?
C58 C59 H59A . . 108.0 ?
C59A C59 H59B . . 108.0 ?
C58 C59 H59B . . 108.0 ?
H59A C59 H59B . . 107.3 ?
C57' C56' N55 . . 116.8(18) ?
C57' C56' H56C . . 108.1 ?
N55 C56' H56C . . 108.1 ?
C57' C56' H56D . . 108.1 ?
N55 C56' H56D . . 108.1 ?
H56C C56' H56D . . 107.3 ?
C56' C57' C58' . . 119(2) ?
C56' C57' H57C . . 107.4 ?
C58' C57' H57C . . 107.4 ?
C56' C57' H57D . . 107.4 ?
C58' C57' H57D . . 107.5 ?
H57C C57' H57D . . 107.0 ?
C57' C58' C59' . . 108.7(19) ?
C57' C58' H58C . . 110.0 ?
C59' C58' H58C . . 110.0 ?
C57' C58' H58D . . 110.0 ?
C59' C58' H58D . . 110.0 ?
H58C C58' H58D . . 108.3 ?
C59A C59' C58' . . 110.1(15) ?
C59A C59' H59C . . 109.6 ?
C58' C59' H59C . . 109.6 ?
C59A C59' H59D . . 109.6 ?
C58' C59' H59D . . 109.6 ?
H59C C59' H59D . . 108.2 ?
N60 C59A N55 . . 122.8(4) ?
N60 C59A C59 . . 120.2(10) ?
N55 C59A C59 . . 117.0(10) ?
N60 C59A C59' . . 115.4(9) ?
N55 C59A C59' . . 121.9(9) ?
N60 C60A C53A . . 126.6(4) ?
N60 C60A S51 . . 121.8(3) ?
C53A C60A S51 . . 111.6(3) ?
C52 C61 H61A . . 109.5 ?
C52 C61 H61B . . 109.5 ?
H61A C61 H61B . . 109.5 ?
C52 C61 H61C . . 109.5 ?
H61A C61 H61C . . 109.5 ?
H61B C61 H61C . . 109.5 ?
O53 C62 O52 . . 118.6(6) ?
O53 C62 C53 . . 123.5(6) ?
O52 C62 C53 . . 117.9(5) ?

loop_
_geom_bond_atom_site_label_1
_geom_bond_atom_site_label_2
_geom_bond_site_symmetry_2
_geom_bond_distance
_geom_bond_publ_flag
S1 C10A . 1.712(4) ?
S1 C2 . 1.717(5) ?
O1 C4 . 1.245(5) ?
O2 C12 . 1.313(6) ?
O2 H2O . 0.87(2) ?
O3 C12 . 1.204(6) ?
N5 C9A . 1.374(5) ?
N5 C4 . 1.384(6) ?
N5 C6 . 1.474(6) ?
N10 C9A . 1.288(5) ?
N10 C10A . 1.352(5) ?
C2 C3 . 1.363(6) ?
C2 C11 . 1.491(6) ?
C3 C3A . 1.444(6) ?
C3 C12 . 1.489(6) ?
C3A C10A . 1.370(5) ?
C3A C4 . 1.421(6) ?
C4 O1 1 1.245(5) ?
C6 C7 . 1.342(7) ?
C6 H6A . 0.9700 ?
C6 H6B . 0.9700 ?
C7 C8 . 1.435(8) ?
C7 H7A . 0.9700 ?
C7 H7B . 0.9700 ?
C8 C9 . 1.498(7) ?
C8 H8A . 0.9700 ?
C8 H8B . 0.9700 ?
C9 C9A . 1.487(6) ?
C9 H9A . 0.9700 ?
C9 H9B . 0.9700 ?
C11 H11A . 0.9600 ?
C11 H11B . 0.9600 ?
C11 H11C . 0.9600 ?
S51 C52 . 1.709(5) ?
S51 C60A . 1.711(4) ?
O51 C54 . 1.241(5) ?
O52 C62 . 1.312(7) ?
O52 H52O . 0.871(19) ?
O53 C62 . 1.202(6) ?
N55 C59A . 1.372(6) ?
N55 C54 . 1.382(6) ?
N55 C56 . 1.492(13) ?
N55 C56' . 1.492(12) ?
N60 C59A . 1.299(6) ?
N60 C60A . 1.346(6) ?
C52 C53 . 1.367(6) ?
C52 C61 . 1.495(6) ?
C53A C60A . 1.368(5) ?
C53A C54 . 1.420(6) ?
C53A C53 . 1.447(6) ?
C53 C62 . 1.485(7) ?
C54 O51 1 1.241(5) ?
C56 C57 . 1.385(13) ?
C56 H56A . 0.9700 ?
C56 H56B . 0.9700 ?
C57 C58 . 1.45(2) ?
C57 H57A . 0.9700 ?
C57 H57B . 0.9700 ?
C58 C59 . 1.512(18) ?
C58 H58A . 0.9700 ?
C58 H58B . 0.9700 ?
C59 C59A . 1.490(13) ?
C59 H59A . 0.9700 ?
C59 H59B . 0.9700 ?
C56' C57' . 1.392(12) ?
C56' H56C . 0.9700 ?
C56' H56D . 0.9700 ?
C57' C58' . 1.47(2) ?
C57' H57C . 0.9700 ?
C57' H57D . 0.9700 ?
C58' C59' . 1.516(18) ?
C58' H58C . 0.9700 ?
C58' H58D . 0.9700 ?
C59' C59A . 1.494(12) ?
C59' H59C . 0.9700 ?
C59' H59D . 0.9700 ?
C61 H61A . 0.9600 ?
C61 H61B . 0.9600 ?
C61 H61C . 0.9600 ?

loop_
_geom_hbond_atom_site_label_D
_geom_hbond_atom_site_label_H
_geom_hbond_atom_site_label_A
_geom_hbond_site_symmetry_A
_geom_hbond_distance_DH
_geom_hbond_distance_HA
_geom_hbond_distance_DA
_geom_hbond_angle_DHA
_geom_hbond_publ_flag
O2 H2O O1 . 0.87(2) 1.63(2) 2.501(5) 177(7) y
O52 H52O O51 . 0.871(19) 1.71(3) 2.518(6) 154(4) y

loop_
_geom_torsion_atom_site_label_1
_geom_torsion_atom_site_label_2
_geom_torsion_atom_site_label_3
_geom_torsion_atom_site_label_4
_geom_torsion_site_symmetry_1
_geom_torsion_site_symmetry_2
_geom_torsion_site_symmetry_3
_geom_torsion_site_symmetry_4
_geom_torsion
_geom_torsion_publ_flag
C10A S1 C2 C3 . . . . 0.1(4) ?
C10A S1 C2 C11 . . . . -178.4(4) ?
C11 C2 C3 C3A . . . . 178.0(5) ?
S1 C2 C3 C3A . . . . -0.2(5) ?
C11 C2 C3 C12 . . . . -2.1(8) ?
S1 C2 C3 C12 . . . . 179.7(3) ?
C2 C3 C3A C10A . . . . 0.3(5) ?
C12 C3 C3A C10A . . . . -179.6(4) ?
C2 C3 C3A C4 . . . . -177.3(4) ?
C12 C3 C3A C4 . . . . 2.8(8) ?
C9A N5 C4 O1 . . . 1 177.0(5) ?
C6 N5 C4 O1 . . . 1 -0.2(8) ?
C9A N5 C4 O1 . . . . 177.0(5) ?
C6 N5 C4 O1 . . . . -0.2(8) ?
C9A N5 C4 C3A . . . . -2.2(7) ?
C6 N5 C4 C3A . . . . -179.5(5) ?
C10A C3A C4 O1 . . . 1 -176.9(5) ?
C3 C3A C4 O1 . . . 1 0.6(8) ?
C10A C3A C4 O1 . . . . -176.9(5) ?
C3 C3A C4 O1 . . . . 0.6(8) ?
C10A C3A C4 N5 . . . . 2.2(6) ?
C3 C3A C4 N5 . . . . 179.7(4) ?
C9A N5 C6 C7 . . . . 0.7(11) ?
C4 N5 C6 C7 . . . . 178.0(8) ?
N5 C6 C7 C8 . . . . -23.3(14) ?
C6 C7 C8 C9 . . . . 45.4(12) ?
C7 C8 C9 C9A . . . . -45.3(8) ?
C10A N10 C9A N5 . . . . -0.1(7) ?
C10A N10 C9A C9 . . . . -178.2(5) ?
C4 N5 C9A N10 . . . . 1.2(8) ?
C6 N5 C9A N10 . . . . 178.3(6) ?
C4 N5 C9A C9 . . . . 179.4(5) ?
C6 N5 C9A C9 . . . . -3.6(8) ?
C8 C9 C9A N10 . . . . -155.3(5) ?
C8 C9 C9A N5 . . . . 26.4(8) ?
C9A N10 C10A C3A . . . . 0.2(7) ?
C9A N10 C10A S1 . . . . -178.8(3) ?
C4 C3A C10A N10 . . . . -1.3(7) ?
C3 C3A C10A N10 . . . . -179.3(4) ?
C4 C3A C10A S1 . . . . 177.7(3) ?
C3 C3A C10A S1 . . . . -0.2(5) ?
C2 S1 C10A N10 . . . . 179.2(4) ?
C2 S1 C10A C3A . . . . 0.1(3) ?
C2 C3 C12 O3 . . . . -3.2(8) ?
C3A C3 C12 O3 . . . . 176.6(5) ?
C2 C3 C12 O2 . . . . 176.1(5) ?
C3A C3 C12 O2 . . . . -4.0(7) ?
C60A S51 C52 C53 . . . . 1.0(4) ?
C60A S51 C52 C61 . . . . 179.9(4) ?
C61 C52 C53 C53A . . . . -179.5(5) ?
S51 C52 C53 C53A . . . . -0.7(5) ?
C61 C52 C53 C62 . . . . 1.5(8) ?
S51 C52 C53 C62 . . . . -179.7(4) ?
C60A C53A C53 C52 . . . . 0.0(5) ?
C54 C53A C53 C52 . . . . -179.7(4) ?
C60A C53A C53 C62 . . . . 178.8(5) ?
C54 C53A C53 C62 . . . . -0.8(8) ?
C59A N55 C54 O51 . . . 1 -177.8(4) ?
C56 N55 C54 O51 . . . 1 11(3) ?
C56' N55 C54 O51 . . . 1 -2(2) ?
C59A N55 C54 O51 . . . . -177.8(4) ?
C56 N55 C54 O51 . . . . 11(3) ?
C56' N55 C54 O51 . . . . -2(2) ?
C59A N55 C54 C53A . . . . 2.4(6) ?
C56 N55 C54 C53A . . . . -169(3) ?
C56' N55 C54 C53A . . . . 178(2) ?
C60A C53A C54 O51 . . . 1 177.1(5) ?
C53 C53A C54 O51 . . . 1 -3.2(8) ?
C60A C53A C54 O51 . . . . 177.1(5) ?
C53 C53A C54 O51 . . . . -3.2(8) ?
C60A C53A C54 N55 . . . . -3.1(6) ?
C53 C53A C54 N55 . . . . 176.6(4) ?
C59A N55 C56 C57 . . . . 3(6) ?
C54 N55 C56 C57 . . . . 174(4) ?
C56' N55 C56 C57 . . . . -65(10) ?
N55 C56 C57 C58 . . . . 25(7) ?
C56 C57 C58 C59 . . . . -44(6) ?
C57 C58 C59 C59A . . . . 37(5) ?
C59A N55 C56' C57' . . . . -9(5) ?
C54 N55 C56' C57' . . . . 176(3) ?
C56 N55 C56' C57' . . . . 111(15) ?
N55 C56' C57' C58' . . . . -20(6) ?
C56' C57' C58' C59' . . . . 52(4) ?
C57' C58' C59' C59A . . . . -53(4) ?
C60A N60 C59A N55 . . . . -0.8(7) ?
C60A N60 C59A C59 . . . . 176(3) ?
C60A N60 C59A C59' . . . . -180(2) ?
C54 N55 C59A N60 . . . . -0.4(7) ?
C56 N55 C59A N60 . . . . 170(3) ?
C56' N55 C59A N60 . . . . -176(2) ?
C54 N55 C59A C59 . . . . -177(3) ?
C56 N55 C59A C59 . . . . -7(4) ?
C56' N55 C59A C59 . . . . 7(4) ?
C54 N55 C59A C59' . . . . 179(2) ?
C56 N55 C59A C59' . . . . -11(4) ?
C56' N55 C59A C59' . . . . 3(3) ?
C58 C59 C59A N60 . . . . 169(2) ?
C58 C59 C59A N55 . . . . -14(5) ?
C58 C59 C59A C59' . . . . 13E1(4) ?
C58' C59' C59A N60 . . . . -152.3(19) ?
C58' C59' C59A N55 . . . . 29(4) ?
C58' C59' C59A C59 . . . . -1E1(3) ?
C59A N60 C60A C53A . . . . -0.1(7) ?
C59A N60 C60A S51 . . . . -178.3(4) ?
C54 C53A C60A N60 . . . . 2.2(7) ?
C53 C53A C60A N60 . . . . -177.5(4) ?
C54 C53A C60A S51 . . . . -179.5(3) ?
C53 C53A C60A S51 . . . . 0.8(5) ?
C52 S51 C60A N60 . . . . 177.4(4) ?
C52 S51 C60A C53A . . . . -1.0(3) ?
C52 C53 C62 O53 . . . . 4.9(8) ?
C53A C53 C62 O53 . . . . -173.9(5) ?
C52 C53 C62 O52 . . . . -172.6(5) ?
C53A C53 C62 O52 . . . . 8.6(8) ?
